data_4347584
loop_
_publ_author_name
'Lagaditis, Paraskevi O.'
'Schluscha\&s, Bastian'
'Demeshko, Serhiy'
'W\"urtele, Christian'
'Schneider, Sven'

_publ_section_title
;
 Square-Planar Cobalt(III) Pincer Complex.
;
_journal_issue 9
_journal_name_full 'Inorganic chemistry'
_journal_page_first 4529
_journal_page_last 4536
_journal_paper_doi 10.1021/acs.inorgchem.6b00369
_journal_volume 55
_journal_year 2016
_chemical_formula_sum 'C20 H40 Cl Co F6 N P3'
_chemical_formula_weight 595.82
_chemical_name_common BSA-53
_space_group_crystal_system monoclinic
_space_group_IT_number 14
_space_group_name_Hall '-P 2ybc'
_space_group_name_H-M_alt 'P 1 21/c 1'
_atom_sites_solution_hydrogens geom
_cell_angle_alpha 90
_cell_angle_beta 94.854(2)
_cell_angle_gamma 90
_cell_formula_units_Z 8
_cell_length_a 19.1704(8)
_cell_length_b 19.1269(8)
_cell_length_c 14.7424(6)
_cell_measurement_reflns_used 9826
_cell_measurement_temperature 100.(2)
_cell_measurement_theta_max 30.5454
_cell_measurement_theta_min 2.5413
_cell_volume 5386.2(4)
_computing_cell_refinement 'SAINT V8.34A (Bruker AXS Inc., 2013)'
_computing_data_collection 'Bruker Instrument Service v4.2.3'
_computing_data_reduction 'SAINT V8.34A (Bruker AXS Inc., 2013)'
_computing_structure_refinement 'SHELXL-2014/6 (Sheldrick, 2014)'
_computing_structure_solution 'SHELXT-2014 (Sheldrick, 2014)'
_diffrn_ambient_temperature 100.(2)
_diffrn_detector_area_resol_mean 10.4167
_diffrn_measured_fraction_theta_full 0.997
_diffrn_measured_fraction_theta_max 0.997
_diffrn_measurement_device_type 'Bruker D8 Venture CMOS'
_diffrn_measurement_method 'omega and phi scans'
_diffrn_radiation_monochromator 'multilayer optics'
_diffrn_radiation_type MoK\a
_diffrn_radiation_wavelength 0.71073
_diffrn_reflns_av_R_equivalents 0.0426
_diffrn_reflns_av_unetI/netI 0.0184
_diffrn_reflns_limit_h_max 27
_diffrn_reflns_limit_h_min -27
_diffrn_reflns_limit_k_max 27
_diffrn_reflns_limit_k_min -27
_diffrn_reflns_limit_l_max 21
_diffrn_reflns_limit_l_min -21
_diffrn_reflns_number 218263
_diffrn_reflns_theta_full 30.60
_diffrn_reflns_theta_max 30.60
_diffrn_reflns_theta_min 1.99
_diffrn_source 'microfucus sealed tube'
_diffrn_source_type 'INCOATEC microfocus sealed tube'
_exptl_absorpt_coefficient_mu 0.966
_exptl_absorpt_correction_T_max 0.75
_exptl_absorpt_correction_T_min 0.68
_exptl_absorpt_correction_type multi-scan
_exptl_absorpt_process_details 'SADABS V2014/4 (Bruker AXS Inc.)'
_exptl_crystal_colour 'clear intense brown'
_exptl_crystal_density_diffrn 1.469
_exptl_crystal_density_method 'not measured'
_exptl_crystal_description plate
_exptl_crystal_F_000 2480
_exptl_crystal_size_max 0.271
_exptl_crystal_size_mid 0.224
_exptl_crystal_size_min 0.133
_refine_diff_density_max 0.409
_refine_diff_density_min -0.556
_refine_ls_extinction_method none
_refine_ls_goodness_of_fit_ref 1.111
_refine_ls_hydrogen_treatment constr
_refine_ls_matrix_type full
_refine_ls_number_parameters 601
_refine_ls_number_reflns 16532
_refine_ls_number_restraints 0
_refine_ls_restrained_S_all 1.111
_refine_ls_R_factor_all 0.0388
_refine_ls_R_factor_gt 0.0284
_refine_ls_shift/su_max 0.003
_refine_ls_shift/su_mean 0.000
_refine_ls_structure_factor_coef Fsqd
_refine_ls_weighting_details 'w=1/[\s^2^(Fo^2^)+(0.0192P)^2^+4.6442P] where P=(Fo^2^+2Fc^2^)/3'
_refine_ls_weighting_scheme calc
_refine_ls_wR_factor_gt 0.0603
_refine_ls_wR_factor_ref 0.0671
_reflns_number_gt 14208
_reflns_number_total 16532
_reflns_threshold_expression 'I > 2\s(I)'
_cod_data_source_file ic6b00369_si_009.cif
_cod_data_source_block I
_cod_database_code 4347584

loop_
_space_group_symop_operation_xyz
'x, y, z'
'-x, y+1/2, -z+1/2'
'-x, -y, -z'
'x, -y-1/2, z-1/2'

loop_
_atom_site_type_symbol
_atom_site_label
_atom_site_fract_x
_atom_site_fract_y
_atom_site_fract_z
_atom_site_U_iso_or_equiv
_atom_site_adp_type
_atom_site_calc_flag
_atom_site_refinement_flags_adp
_atom_site_refinement_flags_posn
_atom_site_occupancy
C C1 0.29852(7) 0.37936(7) 0.65101(9) 0.0153(2) Uani d . . 1
H H1 0.2936 0.3402 0.6114 0.018 Uiso calc U R 1
C C2 0.36252(7) 0.40524(7) 0.67456(9) 0.0163(2) Uani d . . 1
H H2 0.4039 0.3865 0.6529 0.02 Uiso calc U R 1
C C3 0.40790(7) 0.44721(7) 0.86024(9) 0.0143(2) Uani d . . 1
C C4 0.48372(8) 0.42578(9) 0.84990(11) 0.0243(3) Uani d . . 1
H H4A 0.485 0.3929 0.7991 0.036 Uiso calc U R 1
H H4B 0.5034 0.4033 0.9061 0.036 Uiso calc U R 1
H H4C 0.5114 0.4674 0.8379 0.036 Uiso calc U R 1
C C5 0.36601(8) 0.38298(8) 0.88669(10) 0.0205(3) Uani d . . 1
H H5A 0.3171 0.3963 0.8913 0.031 Uiso calc U R 1
H H5B 0.3859 0.3649 0.9455 0.031 Uiso calc U R 1
H H5C 0.3683 0.3467 0.8401 0.031 Uiso calc U R 1
C C6 0.40493(9) 0.50249(8) 0.93545(10) 0.0230(3) Uani d . . 1
H H6A 0.4322 0.5435 0.9203 0.034 Uiso calc U R 1
H H6B 0.4245 0.4829 0.9936 0.034 Uiso calc U R 1
H H6C 0.3562 0.5162 0.9405 0.034 Uiso calc U R 1
C C7 0.40694(7) 0.55056(7) 0.69249(10) 0.0172(3) Uani d . . 1
C C8 0.47139(8) 0.52382(9) 0.64764(11) 0.0245(3) Uani d . . 1
H H8A 0.4571 0.4869 0.6039 0.037 Uiso calc U R 1
H H8B 0.5056 0.5051 0.6945 0.037 Uiso calc U R 1
H H8C 0.4925 0.5625 0.6159 0.037 Uiso calc U R 1
C C9 0.35177(8) 0.57590(8) 0.61771(10) 0.0215(3) Uani d . . 1
H H9A 0.3725 0.6115 0.5805 0.032 Uiso calc U R 1
H H9B 0.3118 0.596 0.6459 0.032 Uiso calc U R 1
H H9C 0.3359 0.5363 0.5791 0.032 Uiso calc U R 1
C C10 0.42833(8) 0.61135(8) 0.75697(11) 0.0241(3) Uani d . . 1
H H10A 0.4438 0.651 0.7216 0.036 Uiso calc U R 1
H H10B 0.4667 0.5964 0.8009 0.036 Uiso calc U R 1
H H10C 0.3882 0.6255 0.7896 0.036 Uiso calc U R 1
C C11 0.17587(7) 0.37490(7) 0.66153(9) 0.0158(2) Uani d . . 1
H H11 0.1751 0.3328 0.6273 0.019 Uiso calc U R 1
C C12 0.11579(7) 0.40092(7) 0.68809(9) 0.0163(2) Uani d . . 1
H H12 0.0719 0.3782 0.6759 0.02 Uiso calc U R 1
C C13 0.09199(7) 0.46604(7) 0.86191(9) 0.0153(2) Uani d . . 1
C C14 0.14789(9) 0.41951(10) 0.91208(11) 0.0292(4) Uani d . . 1
H H14A 0.1551 0.3777 0.8755 0.044 Uiso calc U R 1
H H14B 0.1323 0.4055 0.9711 0.044 Uiso calc U R 1
H H14C 0.1919 0.4455 0.9217 0.044 Uiso calc U R 1
C C15 0.02231(8) 0.42716(9) 0.85203(11) 0.0274(3) Uani d . . 1
H H15A -0.0132 0.4566 0.8191 0.041 Uiso calc U R 1
H H15B 0.0077 0.4162 0.9125 0.041 Uiso calc U R 1
H H15C 0.0277 0.3837 0.8181 0.041 Uiso calc U R 1
C C16 0.08447(10) 0.53349(9) 0.91566(11) 0.0296(3) Uani d . . 1
H H16A 0.1264 0.5624 0.912 0.044 Uiso calc U R 1
H H16B 0.079 0.5221 0.9795 0.044 Uiso calc U R 1
H H16C 0.0432 0.5593 0.89 0.044 Uiso calc U R 1
C C17 0.07653(7) 0.54735(7) 0.67295(9) 0.0155(2) Uani d . . 1
C C18 0.11836(10) 0.55284(11) 0.58904(12) 0.0364(4) Uani d . . 1
H H18A 0.1215 0.5066 0.561 0.055 Uiso calc U R 1
H H18B 0.1655 0.5702 0.6074 0.055 Uiso calc U R 1
H H18C 0.0947 0.5852 0.545 0.055 Uiso calc U R 1
C C19 0.07339(10) 0.61919(9) 0.71773(13) 0.0347(4) Uani d . . 1
H H19A 0.0548 0.6535 0.6726 0.052 Uiso calc U R 1
H H19B 0.1206 0.6332 0.7417 0.052 Uiso calc U R 1
H H19C 0.0428 0.6169 0.7677 0.052 Uiso calc U R 1
C C20 0.00262(8) 0.52239(9) 0.64307(12) 0.0279(3) Uani d . . 1
H H20A -0.02 0.5558 0.5996 0.042 Uiso calc U R 1
H H20B -0.0245 0.5189 0.6963 0.042 Uiso calc U R 1
H H20C 0.0048 0.4764 0.6141 0.042 Uiso calc U R 1
C C21 0.64453(7) 0.40737(7) 0.63416(9) 0.0176(3) Uani d . . 1
H H21 0.6056 0.4021 0.5903 0.021 Uiso calc U R 1
C C22 0.67251(8) 0.35085(7) 0.67704(10) 0.0205(3) Uani d . . 1
H H22 0.6549 0.305 0.6659 0.025 Uiso calc U R 1
C C23 0.72307(8) 0.33048(7) 0.86676(9) 0.0172(3) Uani d . . 1
C C24 0.71674(10) 0.25064(8) 0.86117(12) 0.0270(3) Uani d . . 1
H H24A 0.6856 0.2378 0.8077 0.041 Uiso calc U R 1
H H24B 0.6975 0.2329 0.9162 0.041 Uiso calc U R 1
H H24C 0.7631 0.2302 0.8561 0.041 Uiso calc U R 1
C C25 0.77513(10) 0.35139(9) 0.94592(10) 0.0276(3) Uani d . . 1
H H25A 0.821 0.3309 0.9374 0.041 Uiso calc U R 1
H H25B 0.7587 0.3342 1.003 0.041 Uiso calc U R 1
H H25C 0.7792 0.4024 0.9483 0.041 Uiso calc U R 1
C C26 0.65075(9) 0.36109(10) 0.88262(13) 0.0326(4) Uani d . . 1
H H26A 0.6535 0.4122 0.8838 0.049 Uiso calc U R 1
H H26B 0.6362 0.3442 0.9409 0.049 Uiso calc U R 1
H H26C 0.6165 0.3463 0.8333 0.049 Uiso calc U R 1
C C27 0.82347(8) 0.32931(7) 0.70810(10) 0.0174(3) Uani d . . 1
C C28 0.88299(8) 0.31650(8) 0.78228(11) 0.0235(3) Uani d . . 1
H H28A 0.9252 0.3023 0.754 0.035 Uiso calc U R 1
H H28B 0.8694 0.2794 0.8231 0.035 Uiso calc U R 1
H H28C 0.8924 0.3596 0.8172 0.035 Uiso calc U R 1
C C29 0.80408(9) 0.26111(8) 0.65839(11) 0.0247(3) Uani d . . 1
H H29A 0.7682 0.2703 0.6084 0.037 Uiso calc U R 1
H H29B 0.7858 0.2278 0.701 0.037 Uiso calc U R 1
H H29C 0.8457 0.2414 0.6338 0.037 Uiso calc U R 1
C C30 0.84690(10) 0.38316(9) 0.63997(12) 0.0299(4) Uani d . . 1
H H30A 0.8865 0.3644 0.6097 0.045 Uiso calc U R 1
H H30B 0.8612 0.4263 0.6722 0.045 Uiso calc U R 1
H H30C 0.808 0.3932 0.5944 0.045 Uiso calc U R 1
C C31 0.64105(7) 0.52890(7) 0.60307(9) 0.0137(2) Uani d . . 1
H H31 0.6042 0.5195 0.5575 0.016 Uiso calc U R 1
C C32 0.66222(7) 0.59512(7) 0.61779(8) 0.0137(2) Uani d . . 1
H H32 0.6428 0.6336 0.5836 0.016 Uiso calc U R 1
C C33 0.68716(7) 0.64869(7) 0.80114(9) 0.0134(2) Uani d . . 1
C C34 0.63987(9) 0.59240(9) 0.83814(11) 0.0256(3) Uani d . . 1
H H34A 0.6098 0.5723 0.7878 0.038 Uiso calc U R 1
H H34B 0.6107 0.6135 0.8823 0.038 Uiso calc U R 1
H H34C 0.669 0.5555 0.868 0.038 Uiso calc U R 1
C C35 0.64155(9) 0.70968(9) 0.76453(11) 0.0283(3) Uani d . . 1
H H35A 0.671 0.7451 0.7387 0.042 Uiso calc U R 1
H H35B 0.6176 0.7303 0.8143 0.042 Uiso calc U R 1
H H35C 0.6067 0.6927 0.7171 0.042 Uiso calc U R 1
C C36 0.74023(8) 0.67265(8) 0.87816(10) 0.0229(3) Uani d . . 1
H H36A 0.7711 0.6336 0.8973 0.034 Uiso calc U R 1
H H36B 0.7154 0.6885 0.9298 0.034 Uiso calc U R 1
H H36C 0.7682 0.7112 0.8567 0.034 Uiso calc U R 1
C C37 0.80186(7) 0.65354(7) 0.65763(9) 0.0153(2) Uani d . . 1
C C38 0.82388(8) 0.60501(8) 0.58212(10) 0.0220(3) Uani d . . 1
H H38A 0.7835 0.5961 0.5383 0.033 Uiso calc U R 1
H H38B 0.841 0.5607 0.6089 0.033 Uiso calc U R 1
H H38C 0.8612 0.6273 0.5509 0.033 Uiso calc U R 1
C C39 0.77559(9) 0.72314(8) 0.61544(13) 0.0309(4) Uani d . . 1
H H39A 0.8118 0.7433 0.5803 0.046 Uiso calc U R 1
H H39B 0.7652 0.7556 0.664 0.046 Uiso calc U R 1
H H39C 0.733 0.7149 0.5752 0.046 Uiso calc U R 1
C C40 0.86538(8) 0.66643(9) 0.72586(11) 0.0263(3) Uani d . . 1
H H40A 0.9042 0.6847 0.6937 0.039 Uiso calc U R 1
H H40B 0.8795 0.6224 0.756 0.039 Uiso calc U R 1
H H40C 0.853 0.7005 0.7715 0.039 Uiso calc U R 1
N N1 0.23916(6) 0.40887(6) 0.68347(7) 0.01195(19) Uani d . . 1
N N2 0.67192(6) 0.47373(6) 0.65318(7) 0.0122(2) Uani d . . 1
F F1 0.48100(6) 0.26689(6) 0.41811(6) 0.0328(2) Uani d . . 1
F F2 0.50095(5) 0.28760(5) 0.63330(6) 0.02525(19) Uani d . . 1
F F3 0.49319(5) 0.19376(5) 0.53962(7) 0.0300(2) Uani d . . 1
F F4 0.48863(5) 0.36035(5) 0.51322(7) 0.0291(2) Uani d . . 1
F F5 0.57440(5) 0.27813(5) 0.52154(7) 0.0267(2) Uani d . . 1
F F6 0.40754(4) 0.27608(5) 0.52933(7) 0.02500(19) Uani d . . 1
F F7 0.01298(7) 0.17146(5) 0.54376(8) 0.0396(3) Uani d . . 1
F F8 0.02137(6) 0.33655(5) 0.51191(7) 0.0309(2) Uani d . . 1
F F9 0.02765(5) 0.24112(5) 0.42260(6) 0.0291(2) Uani d . . 1
F F10 0.00632(6) 0.26722(6) 0.63246(6) 0.0323(2) Uani d . . 1
F F11 0.09985(5) 0.25172(5) 0.55123(7) 0.0274(2) Uani d . . 1
F F12 -0.06609(5) 0.25699(7) 0.50300(8) 0.0443(3) Uani d . . 1
P P1 0.36283(2) 0.47861(2) 0.75070(2) 0.01085(6) Uani d . . 1
P P2 0.12524(2) 0.48242(2) 0.74867(2) 0.01052(6) Uani d . . 1
P P3 0.74584(2) 0.36895(2) 0.75705(2) 0.01133(6) Uani d . . 1
P P4 0.73055(2) 0.60444(2) 0.70806(2) 0.00995(6) Uani d . . 1
P P5 0.49137(2) 0.27630(2) 0.52558(2) 0.01430(6) Uani d . . 1
P P6 0.01647(2) 0.25331(2) 0.52732(2) 0.01656(7) Uani d . . 1
Cl Cl1 0.25128(2) 0.58671(2) 0.82869(2) 0.01936(7) Uani d . . 1
Cl Cl2 0.83369(2) 0.50502(2) 0.84108(2) 0.02145(7) Uani d . . 1
Co Co1 0.24451(2) 0.48934(2) 0.75356(2) 0.00879(4) Uani d . . 1
Co Co2 0.74594(2) 0.48809(2) 0.74063(2) 0.00902(4) Uani d . . 1

loop_
_atom_site_aniso_label
_atom_site_aniso_U_11
_atom_site_aniso_U_22
_atom_site_aniso_U_33
_atom_site_aniso_U_12
_atom_site_aniso_U_13
_atom_site_aniso_U_23
C1 0.0196(6) 0.0131(6) 0.0130(6) 0.0047(5) 0.0004(5) -0.0042(4)
C2 0.0171(6) 0.0174(6) 0.0146(6) 0.0058(5) 0.0028(5) -0.0038(5)
C3 0.0111(5) 0.0168(6) 0.0145(6) 0.0015(4) -0.0012(4) 0.0012(5)
C4 0.0133(6) 0.0341(8) 0.0252(7) 0.0072(6) -0.0004(5) 0.0056(6)
C5 0.0216(7) 0.0208(7) 0.0184(6) -0.0024(5) -0.0015(5) 0.0053(5)
C6 0.0284(7) 0.0244(7) 0.0151(6) 0.0015(6) -0.0043(5) -0.0031(5)
C7 0.0144(6) 0.0186(6) 0.0191(6) -0.0008(5) 0.0048(5) 0.0037(5)
C8 0.0175(7) 0.0324(8) 0.0251(7) 0.0024(6) 0.0097(6) 0.0075(6)
C9 0.0222(7) 0.0231(7) 0.0195(7) 0.0043(5) 0.0039(5) 0.0074(5)
C10 0.0224(7) 0.0208(7) 0.0295(8) -0.0075(6) 0.0051(6) 0.0013(6)
C11 0.0184(6) 0.0119(6) 0.0162(6) -0.0017(5) -0.0033(5) -0.0044(5)
C12 0.0151(6) 0.0141(6) 0.0190(6) -0.0037(5) -0.0018(5) -0.0034(5)
C13 0.0122(6) 0.0197(6) 0.0140(6) 0.0016(5) 0.0013(4) 0.0026(5)
C14 0.0254(8) 0.0418(10) 0.0203(7) 0.0142(7) 0.0015(6) 0.0119(7)
C15 0.0188(7) 0.0369(9) 0.0266(8) -0.0092(6) 0.0026(6) 0.0103(7)
C16 0.0352(9) 0.0320(8) 0.0237(8) 0.0004(7) 0.0141(7) -0.0064(6)
C17 0.0124(6) 0.0170(6) 0.0167(6) 0.0005(5) -0.0015(5) 0.0048(5)
C18 0.0306(9) 0.0512(11) 0.0288(8) 0.0111(8) 0.0112(7) 0.0229(8)
C19 0.0423(10) 0.0172(7) 0.0411(10) 0.0083(7) -0.0177(8) -0.0011(7)
C20 0.0161(7) 0.0305(8) 0.0351(9) -0.0026(6) -0.0101(6) 0.0118(7)
C21 0.0172(6) 0.0169(6) 0.0175(6) -0.0058(5) -0.0054(5) -0.0013(5)
C22 0.0237(7) 0.0136(6) 0.0229(7) -0.0058(5) -0.0066(5) -0.0011(5)
C23 0.0220(6) 0.0137(6) 0.0167(6) 0.0022(5) 0.0063(5) 0.0029(5)
C24 0.0383(9) 0.0158(7) 0.0281(8) -0.0056(6) 0.0100(7) 0.0047(6)
C25 0.0419(9) 0.0260(8) 0.0148(6) -0.0001(7) 0.0009(6) 0.0029(6)
C26 0.0289(8) 0.0330(9) 0.0387(9) 0.0086(7) 0.0191(7) 0.0072(7)
C27 0.0232(7) 0.0104(5) 0.0197(6) -0.0001(5) 0.0079(5) -0.0014(5)
C28 0.0171(6) 0.0219(7) 0.0315(8) 0.0028(5) 0.0029(6) -0.0038(6)
C29 0.0341(8) 0.0145(6) 0.0257(7) 0.0018(6) 0.0035(6) -0.0082(5)
C30 0.0416(10) 0.0203(7) 0.0310(8) 0.0018(7) 0.0215(7) 0.0040(6)
C31 0.0123(5) 0.0181(6) 0.0103(5) 0.0018(4) -0.0017(4) -0.0005(4)
C32 0.0149(6) 0.0159(6) 0.0099(5) 0.0028(4) 0.0001(4) 0.0010(4)
C33 0.0150(6) 0.0127(5) 0.0129(5) 0.0014(4) 0.0031(4) -0.0013(4)
C34 0.0289(8) 0.0270(8) 0.0229(7) -0.0100(6) 0.0147(6) -0.0060(6)
C35 0.0351(9) 0.0282(8) 0.0222(7) 0.0199(7) 0.0058(6) 0.0007(6)
C36 0.0242(7) 0.0253(7) 0.0187(7) 0.0003(6) -0.0004(5) -0.0098(6)
C37 0.0153(6) 0.0140(6) 0.0172(6) -0.0006(5) 0.0052(5) 0.0024(5)
C38 0.0203(7) 0.0262(7) 0.0208(7) -0.0003(6) 0.0100(5) -0.0013(6)
C39 0.0279(8) 0.0194(7) 0.0473(10) 0.0026(6) 0.0144(7) 0.0167(7)
C40 0.0198(7) 0.0345(9) 0.0248(7) -0.0122(6) 0.0030(6) -0.0008(6)
N1 0.0129(5) 0.0109(5) 0.0117(5) 0.0016(4) -0.0007(4) -0.0027(4)
N2 0.0125(5) 0.0125(5) 0.0112(5) -0.0009(4) -0.0013(4) -0.0009(4)
F1 0.0340(5) 0.0506(7) 0.0133(4) -0.0078(5) -0.0011(4) -0.0042(4)
F2 0.0264(5) 0.0353(5) 0.0139(4) -0.0033(4) 0.0008(3) -0.0028(4)
F3 0.0319(5) 0.0154(4) 0.0410(6) -0.0018(4) -0.0076(4) -0.0015(4)
F4 0.0313(5) 0.0174(4) 0.0383(5) -0.0046(4) 0.0005(4) 0.0065(4)
F5 0.0144(4) 0.0373(5) 0.0285(5) -0.0042(4) 0.0032(3) -0.0103(4)
F6 0.0137(4) 0.0314(5) 0.0296(5) -0.0033(3) 0.0004(3) 0.0047(4)
F7 0.0674(8) 0.0173(5) 0.0361(6) -0.0176(5) 0.0159(5) -0.0041(4)
F8 0.0416(6) 0.0171(4) 0.0326(5) 0.0014(4) -0.0053(4) 0.0006(4)
F9 0.0365(5) 0.0356(5) 0.0159(4) -0.0058(4) 0.0057(4) -0.0062(4)
F10 0.0426(6) 0.0371(6) 0.0188(4) -0.0083(5) 0.0114(4) -0.0089(4)
F11 0.0194(4) 0.0314(5) 0.0306(5) 0.0005(4) -0.0016(4) 0.0005(4)
F12 0.0170(5) 0.0707(9) 0.0453(7) -0.0093(5) 0.0027(4) -0.0220(6)
P1 0.00900(13) 0.01224(14) 0.01142(14) 0.00161(11) 0.00151(11) -0.00062(11)
P2 0.00859(13) 0.01089(14) 0.01186(14) -0.00030(10) -0.00042(11) -0.00088(11)
P3 0.01292(14) 0.00833(13) 0.01251(14) -0.00129(11) -0.00023(11) -0.00066(11)
P4 0.01135(14) 0.00880(13) 0.00973(13) 0.00058(10) 0.00108(11) 0.00055(10)
P5 0.01383(15) 0.01589(15) 0.01291(14) -0.00316(12) -0.00043(12) -0.00048(12)
P6 0.01742(16) 0.01697(16) 0.01569(15) -0.00562(12) 0.00377(12) -0.00444(12)
Cl1 0.01525(14) 0.01431(14) 0.02838(17) 0.00032(11) 0.00098(12) -0.01165(12)
Cl2 0.02247(16) 0.01413(14) 0.02504(16) -0.00024(12) -0.01395(13) -0.00157(12)
Co1 0.00865(7) 0.00790(7) 0.00970(7) 0.00072(5) 0.00017(6) -0.00165(6)
Co2 0.00961(7) 0.00805(7) 0.00914(7) -0.00029(6) -0.00074(6) -0.00071(6)

loop_
_atom_type_symbol
_atom_type_description
_atom_type_scat_dispersion_real
_atom_type_scat_dispersion_imag
_atom_type_scat_source
C C 0.0033 0.0016 'International Tables Vol C Tables 4.2.6.8 and 6.1.1.4'
H H 0.0000 0.0000 'International Tables Vol C Tables 4.2.6.8 and 6.1.1.4'
N N 0.0061 0.0033 'International Tables Vol C Tables 4.2.6.8 and 6.1.1.4'
F F 0.0171 0.0103 'International Tables Vol C Tables 4.2.6.8 and 6.1.1.4'
P P 0.1023 0.0942 'International Tables Vol C Tables 4.2.6.8 and 6.1.1.4'
Cl Cl 0.1484 0.1585 'International Tables Vol C Tables 4.2.6.8 and 6.1.1.4'
Co Co 0.3494 0.9721 'International Tables Vol C Tables 4.2.6.8 and 6.1.1.4'

loop_
_geom_angle_atom_site_label_1
_geom_angle_atom_site_label_2
_geom_angle_atom_site_label_3
_geom_angle
C2 C1 N1 121.22(12)
C2 C1 H1 119.4
N1 C1 H1 119.4
C1 C2 P1 113.87(10)
C1 C2 H2 123.1
P1 C2 H2 123.1
C4 C3 C5 109.42(12)
C4 C3 C6 110.47(12)
C5 C3 C6 108.37(12)
C4 C3 P1 111.99(10)
C5 C3 P1 105.27(9)
C6 C3 P1 111.13(9)
C3 C4 H4A 109.5
C3 C4 H4B 109.5
H4A C4 H4B 109.5
C3 C4 H4C 109.5
H4A C4 H4C 109.5
H4B C4 H4C 109.5
C3 C5 H5A 109.5
C3 C5 H5B 109.5
H5A C5 H5B 109.5
C3 C5 H5C 109.5
H5A C5 H5C 109.5
H5B C5 H5C 109.5
C3 C6 H6A 109.5
C3 C6 H6B 109.5
H6A C6 H6B 109.5
C3 C6 H6C 109.5
H6A C6 H6C 109.5
H6B C6 H6C 109.5
C10 C7 C8 109.62(12)
C10 C7 C9 109.64(12)
C8 C7 C9 108.96(12)
C10 C7 P1 112.47(10)
C8 C7 P1 111.42(10)
C9 C7 P1 104.56(9)
C7 C8 H8A 109.5
C7 C8 H8B 109.5
H8A C8 H8B 109.5
C7 C8 H8C 109.5
H8A C8 H8C 109.5
H8B C8 H8C 109.5
C7 C9 H9A 109.5
C7 C9 H9B 109.5
H9A C9 H9B 109.5
C7 C9 H9C 109.5
H9A C9 H9C 109.5
H9B C9 H9C 109.5
C7 C10 H10A 109.5
C7 C10 H10B 109.5
H10A C10 H10B 109.5
C7 C10 H10C 109.5
H10A C10 H10C 109.5
H10B C10 H10C 109.5
C12 C11 N1 120.80(12)
C12 C11 H11 119.6
N1 C11 H11 119.6
C11 C12 P2 114.40(10)
C11 C12 H12 122.8
P2 C12 H12 122.8
C15 C13 C16 109.95(13)
C15 C13 C14 109.49(13)
C16 C13 C14 109.43(13)
C15 C13 P2 111.09(10)
C16 C13 P2 112.17(10)
C14 C13 P2 104.57(9)
C13 C14 H14A 109.5
C13 C14 H14B 109.5
H14A C14 H14B 109.5
C13 C14 H14C 109.5
H14A C14 H14C 109.5
H14B C14 H14C 109.5
C13 C15 H15A 109.5
C13 C15 H15B 109.5
H15A C15 H15B 109.5
C13 C15 H15C 109.5
H15A C15 H15C 109.5
H15B C15 H15C 109.5
C13 C16 H16A 109.5
C13 C16 H16B 109.5
H16A C16 H16B 109.5
C13 C16 H16C 109.5
H16A C16 H16C 109.5
H16B C16 H16C 109.5
C20 C17 C19 109.69(13)
C20 C17 C18 108.96(13)
C19 C17 C18 109.23(15)
C20 C17 P2 111.73(10)
C19 C17 P2 112.09(10)
C18 C17 P2 104.99(10)
C17 C18 H18A 109.5
C17 C18 H18B 109.5
H18A C18 H18B 109.5
C17 C18 H18C 109.5
H18A C18 H18C 109.5
H18B C18 H18C 109.5
C17 C19 H19A 109.5
C17 C19 H19B 109.5
H19A C19 H19B 109.5
C17 C19 H19C 109.5
H19A C19 H19C 109.5
H19B C19 H19C 109.5
C17 C20 H20A 109.5
C17 C20 H20B 109.5
H20A C20 H20B 109.5
C17 C20 H20C 109.5
H20A C20 H20C 109.5
H20B C20 H20C 109.5
C22 C21 N2 120.71(12)
C22 C21 H21 119.6
N2 C21 H21 119.6
C21 C22 P3 114.52(10)
C21 C22 H22 122.7
P3 C22 H22 122.7
C25 C23 C24 110.26(13)
C25 C23 C26 108.88(13)
C24 C23 C26 108.56(13)
C25 C23 P3 112.03(10)
C24 C23 P3 111.73(10)
C26 C23 P3 105.17(10)
C23 C24 H24A 109.5
C23 C24 H24B 109.5
H24A C24 H24B 109.5
C23 C24 H24C 109.5
H24A C24 H24C 109.5
H24B C24 H24C 109.5
C23 C25 H25A 109.5
C23 C25 H25B 109.5
H25A C25 H25B 109.5
C23 C25 H25C 109.5
H25A C25 H25C 109.5
H25B C25 H25C 109.5
C23 C26 H26A 109.5
C23 C26 H26B 109.5
H26A C26 H26B 109.5
C23 C26 H26C 109.5
H26A C26 H26C 109.5
H26B C26 H26C 109.5
C29 C27 C28 110.02(12)
C29 C27 C30 109.43(13)
C28 C27 C30 109.49(13)
C29 C27 P3 111.26(10)
C28 C27 P3 111.02(10)
C30 C27 P3 105.52(10)
C27 C28 H28A 109.5
C27 C28 H28B 109.5
H28A C28 H28B 109.5
C27 C28 H28C 109.5
H28A C28 H28C 109.5
H28B C28 H28C 109.5
C27 C29 H29A 109.5
C27 C29 H29B 109.5
H29A C29 H29B 109.5
C27 C29 H29C 109.5
H29A C29 H29C 109.5
H29B C29 H29C 109.5
C27 C30 H30A 109.5
C27 C30 H30B 109.5
H30A C30 H30B 109.5
C27 C30 H30C 109.5
H30A C30 H30C 109.5
H30B C30 H30C 109.5
C32 C31 N2 121.40(12)
C32 C31 H31 119.3
N2 C31 H31 119.3
C31 C32 P4 113.90(10)
C31 C32 H32 123.1
P4 C32 H32 123.1
C35 C33 C36 110.99(12)
C35 C33 C34 108.85(13)
C36 C33 C34 108.77(12)
C35 C33 P4 111.32(9)
C36 C33 P4 111.82(9)
C34 C33 P4 104.84(9)
C33 C34 H34A 109.5
C33 C34 H34B 109.5
H34A C34 H34B 109.5
C33 C34 H34C 109.5
H34A C34 H34C 109.5
H34B C34 H34C 109.5
C33 C35 H35A 109.5
C33 C35 H35B 109.5
H35A C35 H35B 109.5
C33 C35 H35C 109.5
H35A C35 H35C 109.5
H35B C35 H35C 109.5
C33 C36 H36A 109.5
C33 C36 H36B 109.5
H36A C36 H36B 109.5
C33 C36 H36C 109.5
H36A C36 H36C 109.5
H36B C36 H36C 109.5
C40 C37 C38 108.74(12)
C40 C37 C39 109.96(13)
C38 C37 C39 109.33(13)
C40 C37 P4 112.84(10)
C38 C37 P4 103.91(9)
C39 C37 P4 111.82(10)
C37 C38 H38A 109.5
C37 C38 H38B 109.5
H38A C38 H38B 109.5
C37 C38 H38C 109.5
H38A C38 H38C 109.5
H38B C38 H38C 109.5
C37 C39 H39A 109.5
C37 C39 H39B 109.5
H39A C39 H39B 109.5
C37 C39 H39C 109.5
H39A C39 H39C 109.5
H39B C39 H39C 109.5
C37 C40 H40A 109.5
C37 C40 H40B 109.5
H40A C40 H40B 109.5
C37 C40 H40C 109.5
H40A C40 H40C 109.5
H40B C40 H40C 109.5
C11 N1 C1 116.98(11)
C11 N1 Co1 121.63(9)
C1 N1 Co1 121.39(9)
C31 N2 C21 116.63(11)
C31 N2 Co2 121.50(9)
C21 N2 Co2 121.86(9)
C2 P1 C7 105.48(7)
C2 P1 C3 105.44(6)
C7 P1 C3 116.21(6)
C2 P1 Co1 97.53(5)
C7 P1 Co1 115.66(5)
C3 P1 Co1 113.67(4)
C12 P2 C13 105.75(6)
C12 P2 C17 104.80(6)
C13 P2 C17 117.13(6)
C12 P2 Co1 97.14(5)
C13 P2 Co1 113.49(4)
C17 P2 Co1 115.40(4)
C22 P3 C23 105.49(7)
C22 P3 C27 105.88(7)
C23 P3 C27 115.33(6)
C22 P3 Co2 97.49(5)
C23 P3 Co2 119.15(5)
C27 P3 Co2 110.79(4)
C32 P4 C37 105.55(6)
C32 P4 C33 104.31(6)
C37 P4 C33 116.88(6)
C32 P4 Co2 97.58(4)
C37 P4 Co2 119.16(4)
C33 P4 Co2 110.12(4)
F1 P5 F3 90.97(6)
F1 P5 F2 178.61(6)
F3 P5 F2 90.31(6)
F1 P5 F5 90.36(5)
F3 P5 F5 90.89(6)
F2 P5 F5 90.17(5)
F1 P5 F6 89.59(5)
F3 P5 F6 90.23(5)
F2 P5 F6 89.85(5)
F5 P5 F6 178.88(6)
F1 P5 F4 90.01(6)
F3 P5 F4 178.78(6)
F2 P5 F4 88.71(6)
F5 P5 F4 89.83(5)
F6 P5 F4 89.05(5)
F7 P6 F9 90.83(6)
F7 P6 F12 91.37(7)
F9 P6 F12 90.05(6)
F7 P6 F10 90.34(6)
F9 P6 F10 178.64(6)
F12 P6 F10 90.61(6)
F7 P6 F11 90.11(6)
F9 P6 F11 89.83(6)
F12 P6 F11 178.52(7)
F10 P6 F11 89.48(6)
F7 P6 F8 178.91(7)
F9 P6 F8 89.64(6)
F12 P6 F8 89.62(7)
F10 P6 F8 89.18(6)
F11 P6 F8 88.91(5)
N1 Co1 Cl1 176.83(4)
N1 Co1 P1 85.60(4)
Cl1 Co1 P1 94.024(14)
N1 Co1 P2 85.77(4)
Cl1 Co1 P2 94.728(13)
P1 Co1 P2 171.053(14)
N2 Co2 Cl2 179.03(4)
N2 Co2 P4 85.46(4)
Cl2 Co2 P4 94.402(13)
N2 Co2 P3 85.34(4)
Cl2 Co2 P3 94.812(13)
P4 Co2 P3 170.775(14)

loop_
_geom_bond_atom_site_label_1
_geom_bond_atom_site_label_2
_geom_bond_distance
C1 C2 1.3410(19)
C1 N1 1.3910(16)
C1 H1 0.95
C2 P1 1.7967(14)
C2 H2 0.95
C3 C4 1.5302(19)
C3 C5 1.5359(19)
C3 C6 1.537(2)
C3 P1 1.8652(13)
C4 H4A 0.98
C4 H4B 0.98
C4 H4C 0.98
C5 H5A 0.98
C5 H5B 0.98
C5 H5C 0.98
C6 H6A 0.98
C6 H6B 0.98
C6 H6C 0.98
C7 C10 1.535(2)
C7 C8 1.537(2)
C7 C9 1.540(2)
C7 P1 1.8622(14)
C8 H8A 0.98
C8 H8B 0.98
C8 H8C 0.98
C9 H9A 0.98
C9 H9B 0.98
C9 H9C 0.98
C10 H10A 0.98
C10 H10B 0.98
C10 H10C 0.98
C11 C12 1.3431(19)
C11 N1 1.3901(17)
C11 H11 0.95
C12 P2 1.7982(14)
C12 H12 0.95
C13 C15 1.525(2)
C13 C16 1.527(2)
C13 C14 1.534(2)
C13 P2 1.8632(14)
C14 H14A 0.98
C14 H14B 0.98
C14 H14C 0.98
C15 H15A 0.98
C15 H15B 0.98
C15 H15C 0.98
C16 H16A 0.98
C16 H16B 0.98
C16 H16C 0.98
C17 C20 1.5243(19)
C17 C19 1.528(2)
C17 C18 1.534(2)
C17 P2 1.8665(13)
C18 H18A 0.98
C18 H18B 0.98
C18 H18C 0.98
C19 H19A 0.98
C19 H19B 0.98
C19 H19C 0.98
C20 H20A 0.98
C20 H20B 0.98
C20 H20C 0.98
C21 C22 1.341(2)
C21 N2 1.3929(17)
C21 H21 0.95
C22 P3 1.7906(14)
C22 H22 0.95
C23 C25 1.523(2)
C23 C24 1.533(2)
C23 C26 1.541(2)
C23 P3 1.8621(14)
C24 H24A 0.98
C24 H24B 0.98
C24 H24C 0.98
C25 H25A 0.98
C25 H25B 0.98
C25 H25C 0.98
C26 H26A 0.98
C26 H26B 0.98
C26 H26C 0.98
C27 C29 1.5268(19)
C27 C28 1.532(2)
C27 C30 1.532(2)
C27 P3 1.8688(14)
C28 H28A 0.98
C28 H28B 0.98
C28 H28C 0.98
C29 H29A 0.98
C29 H29B 0.98
C29 H29C 0.98
C30 H30A 0.98
C30 H30B 0.98
C30 H30C 0.98
C31 C32 1.3420(19)
C31 N2 1.3913(16)
C31 H31 0.95
C32 P4 1.7956(13)
C32 H32 0.95
C33 C35 1.5286(19)
C33 C36 1.5293(19)
C33 C34 1.5369(19)
C33 P4 1.8667(13)
C34 H34A 0.98
C34 H34B 0.98
C34 H34C 0.98
C35 H35A 0.98
C35 H35B 0.98
C35 H35C 0.98
C36 H36A 0.98
C36 H36B 0.98
C36 H36C 0.98
C37 C40 1.532(2)
C37 C38 1.536(2)
C37 C39 1.536(2)
C37 P4 1.8643(13)
C38 H38A 0.98
C38 H38B 0.98
C38 H38C 0.98
C39 H39A 0.98
C39 H39B 0.98
C39 H39C 0.98
C40 H40A 0.98
C40 H40B 0.98
C40 H40C 0.98
N1 Co1 1.8518(11)
N2 Co2 1.8552(11)
F1 P5 1.5903(10)
F2 P5 1.5978(9)
F3 P5 1.5922(10)
F4 P5 1.6183(10)
F5 P5 1.5983(9)
F6 P5 1.6127(9)
F7 P6 1.5865(11)
F8 P6 1.6121(10)
F9 P6 1.5936(10)
F10 P6 1.6007(10)
F11 P6 1.6077(10)
F12 P6 1.5945(11)
P1 Co1 2.2813(4)
P2 Co1 2.2854(4)
P3 Co2 2.2915(4)
P4 Co2 2.2904(4)
Cl1 Co1 2.1651(3)
Cl2 Co2 2.1693(4)

loop_
_geom_torsion_atom_site_label_1
_geom_torsion_atom_site_label_2
_geom_torsion_atom_site_label_3
_geom_torsion_atom_site_label_4
_geom_torsion
N1 C1 C2 P1 0.69(18)
N1 C11 C12 P2 2.11(18)
N2 C21 C22 P3 -0.4(2)
N2 C31 C32 P4 -1.57(17)
C12 C11 N1 C1 -178.21(13)
C12 C11 N1 Co1 2.31(18)
C2 C1 N1 C11 -174.73(13)
C2 C1 N1 Co1 4.76(18)
C32 C31 N2 C21 178.16(13)
C32 C31 N2 Co2 -1.98(17)
C22 C21 N2 C31 177.81(14)
C22 C21 N2 Co2 -2.05(19)
C1 C2 P1 C7 -123.51(11)
C1 C2 P1 C3 112.98(11)
C1 C2 P1 Co1 -4.19(11)
C10 C7 P1 C2 -165.65(10)
C8 C7 P1 C2 -42.10(12)
C9 C7 P1 C2 75.45(10)
C10 C7 P1 C3 -49.27(12)
C8 C7 P1 C3 74.28(12)
C9 C7 P1 C3 -168.17(9)
C10 C7 P1 Co1 87.86(10)
C8 C7 P1 Co1 -148.59(9)
C9 C7 P1 Co1 -31.04(11)
C4 C3 P1 C2 62.10(12)
C5 C3 P1 C2 -56.71(10)
C6 C3 P1 C2 -173.82(10)
C4 C3 P1 C7 -54.29(12)
C5 C3 P1 C7 -173.10(9)
C6 C3 P1 C7 69.79(11)
C4 C3 P1 Co1 167.74(9)
C5 C3 P1 Co1 48.93(10)
C6 C3 P1 Co1 -68.18(10)
C11 C12 P2 C13 -121.16(11)
C11 C12 P2 C17 114.47(11)
C11 C12 P2 Co1 -4.24(11)
C15 C13 P2 C12 -46.47(12)
C16 C13 P2 C12 -169.96(11)
C14 C13 P2 C12 71.54(11)
C15 C13 P2 C17 69.81(12)
C16 C13 P2 C17 -53.68(12)
C14 C13 P2 C17 -172.17(10)
C15 C13 P2 Co1 -151.74(9)
C16 C13 P2 Co1 84.76(11)
C14 C13 P2 Co1 -33.73(11)
C20 C17 P2 C12 51.28(12)
C19 C17 P2 C12 174.86(12)
C18 C17 P2 C12 -66.68(12)
C20 C17 P2 C13 -65.52(13)
C19 C17 P2 C13 58.06(13)
C18 C17 P2 C13 176.52(11)
C20 C17 P2 Co1 156.82(10)
C19 C17 P2 Co1 -79.60(12)
C18 C17 P2 Co1 38.86(12)
C21 C22 P3 C23 125.04(12)
C21 C22 P3 C27 -112.25(13)
C21 C22 P3 Co2 1.93(13)
C25 C23 P3 C22 -170.89(11)
C24 C23 P3 C22 64.82(12)
C26 C23 P3 C22 -52.77(12)
C25 C23 P3 C27 72.66(12)
C24 C23 P3 C27 -51.63(13)
C26 C23 P3 C27 -169.22(11)
C25 C23 P3 Co2 -62.87(11)
C24 C23 P3 Co2 172.84(9)
C26 C23 P3 Co2 55.26(12)
C29 C27 P3 C22 -35.88(12)
C28 C27 P3 C22 -158.77(10)
C30 C27 P3 C22 82.70(12)
C29 C27 P3 C23 80.34(12)
C28 C27 P3 C23 -42.54(12)
C30 C27 P3 C23 -161.07(11)
C29 C27 P3 Co2 -140.53(9)
C28 C27 P3 Co2 96.58(10)
C30 C27 P3 Co2 -21.95(12)
C31 C32 P4 C37 126.52(10)
C31 C32 P4 C33 -109.74(11)
C31 C32 P4 Co2 3.34(10)
C40 C37 P4 C32 -179.98(11)
C38 C37 P4 C32 -62.37(10)
C39 C37 P4 C32 55.44(12)
C40 C37 P4 C33 64.63(12)
C38 C37 P4 C33 -177.76(9)
C39 C37 P4 C33 -59.95(13)
C40 C37 P4 Co2 -71.80(11)
C38 C37 P4 Co2 45.81(10)
C39 C37 P4 Co2 163.62(10)
C35 C33 P4 C32 -45.24(12)
C36 C33 P4 C32 -170.03(10)
C34 C33 P4 C32 72.29(11)
C35 C33 P4 C37 70.83(12)
C36 C33 P4 C37 -53.96(12)
C34 C33 P4 C37 -171.64(10)
C35 C33 P4 Co2 -149.04(10)
C36 C33 P4 Co2 86.17(10)
C34 C33 P4 Co2 -31.51(10)
C11 N1 Co1 P1 173.48(10)
C1 N1 Co1 P1 -5.98(10)
C11 N1 Co1 P2 -4.18(10)
C1 N1 Co1 P2 176.36(10)
C31 N2 Co2 P4 3.40(10)
C21 N2 Co2 P4 -176.74(11)
C31 N2 Co2 P3 -177.21(10)
C21 N2 Co2 P3 2.64(10)
